data_2235135
loop_
_publ_author_name
'Zhang, Hui-Zhen'
'Li, Qing-Xia'
'Yin, Ben-Tao'
'Zhou, Cheng-He'

_publ_section_title
;
 7-(6-Bromohexyloxy)-4-methyl-2<i>H</i>-chromen-2-one
;
_journal_coeditor_code LH5459
_journal_issue 6
_journal_name_full 'Acta Crystallographica Section E'
_journal_page_first o1709
_journal_paper_doi 10.1107/S1600536812020442
_journal_volume 68
_journal_year 2012
_chemical_formula_iupac 'C16 H19 Br O3'
_chemical_formula_moiety 'C16 H19 Br O3'
_chemical_formula_sum 'C16 H19 Br O3'
_chemical_formula_weight 339.22
_chemical_name_systematic
;
7-(6-Bromohexyloxy)-4-methyl-2<i>H</i>-chromen-2-one
;
_space_group_IT_number 15
_symmetry_cell_setting monoclinic
_symmetry_space_group_name_Hall '-C 2yc'
_symmetry_space_group_name_H-M 'C 1 2/c 1'
_atom_sites_solution_hydrogens geom
_atom_sites_solution_primary direct
_atom_sites_solution_secondary difmap
_audit_creation_method SHELXL-97
_cell_angle_alpha 90.00
_cell_angle_beta 110.201(6)
_cell_angle_gamma 90.00
_cell_formula_units_Z 8
_cell_length_a 15.681(5)
_cell_length_b 9.540(3)
_cell_length_c 22.104(7)
_cell_measurement_reflns_used 2005
_cell_measurement_temperature 296(2)
_cell_measurement_theta_max 22.08
_cell_measurement_theta_min 2.55
_cell_volume 3103.3(17)
_computing_cell_refinement 'SAINT (Sheldrick, 2008)'
_computing_data_collection 'APEX2 (Sheldrick, 2008)'
_computing_data_reduction 'SAINT (Sheldrick, 2008)'
_computing_molecular_graphics 'SHELXTL (Sheldrick, 2008)'
_computing_publication_material 'SHELXTL (Sheldrick, 2008)'
_computing_structure_refinement 'SHELXL97 (Sheldrick, 2008)'
_computing_structure_solution 'SHELXS97 (Sheldrick, 2008)'
_diffrn_ambient_temperature 296(2)
_diffrn_measured_fraction_theta_full 0.997
_diffrn_measured_fraction_theta_max 0.997
_diffrn_measurement_device_type 'Bruker APEXII CCD'
_diffrn_measurement_method '\f and \w scans'
_diffrn_radiation_monochromator graphite
_diffrn_radiation_source 'fine-focus sealed tube'
_diffrn_radiation_type MoK\a
_diffrn_radiation_wavelength 0.71073
_diffrn_reflns_av_R_equivalents 0.0277
_diffrn_reflns_av_sigmaI/netI 0.0350
_diffrn_reflns_limit_h_max 19
_diffrn_reflns_limit_h_min -19
_diffrn_reflns_limit_k_max 11
_diffrn_reflns_limit_k_min -9
_diffrn_reflns_limit_l_max 20
_diffrn_reflns_limit_l_min -27
_diffrn_reflns_number 8381
_diffrn_reflns_theta_full 25.99
_diffrn_reflns_theta_max 25.99
_diffrn_reflns_theta_min 2.54
_exptl_absorpt_coefficient_mu 2.654
_exptl_absorpt_correction_T_max 0.6916
_exptl_absorpt_correction_T_min 0.5929
_exptl_absorpt_correction_type multi-scan
_exptl_absorpt_process_details '(SADABS; Bruker, 2009)'
_exptl_crystal_colour colorless
_exptl_crystal_density_diffrn 1.452
_exptl_crystal_density_method 'not measured'
_exptl_crystal_description block
_exptl_crystal_F_000 1392
_exptl_crystal_size_max 0.22
_exptl_crystal_size_mid 0.18
_exptl_crystal_size_min 0.15
_refine_diff_density_max 0.476
_refine_diff_density_min -0.531
_refine_ls_extinction_method none
_refine_ls_goodness_of_fit_ref 1.007
_refine_ls_hydrogen_treatment constr
_refine_ls_matrix_type full
_refine_ls_number_parameters 181
_refine_ls_number_reflns 3051
_refine_ls_number_restraints 0
_refine_ls_restrained_S_all 1.007
_refine_ls_R_factor_all 0.0775
_refine_ls_R_factor_gt 0.0422
_refine_ls_shift/su_max 0.000
_refine_ls_shift/su_mean 0.000
_refine_ls_structure_factor_coef Fsqd
_refine_ls_weighting_details 'calc w=1/[\s^2^(Fo^2^)+(0.0527P)^2^+2.7774P] where P=(Fo^2^+2Fc^2^)/3'
_refine_ls_weighting_scheme calc
_refine_ls_wR_factor_gt 0.0993
_refine_ls_wR_factor_ref 0.1151
_reflns_number_gt 1921
_reflns_number_total 3051
_reflns_threshold_expression I>2\s(I)
_cod_data_source_file lh5459.cif
_cod_data_source_block I
_cod_original_cell_volume 3103.3(18)
_cod_original_sg_symbol_H-M 'C 2/c'
_cod_database_code 2235135
_cod_database_fobs_code 2235135

loop_
_symmetry_equiv_pos_as_xyz
'x, y, z'
'-x, y, -z+1/2'
'x+1/2, y+1/2, z'
'-x+1/2, y+1/2, -z+1/2'
'-x, -y, -z'
'x, -y, z-1/2'
'-x+1/2, -y+1/2, -z'
'x+1/2, -y+1/2, z-1/2'

loop_
_atom_site_type_symbol
_atom_site_label
_atom_site_fract_x
_atom_site_fract_y
_atom_site_fract_z
_atom_site_U_iso_or_equiv
_atom_site_adp_type
_atom_site_calc_flag
_atom_site_refinement_flags
_atom_site_occupancy
_atom_site_symmetry_multiplicity
Br Br1 0.13272(3) 0.92653(5) 0.02243(2) 0.0880(2) Uani d . 1 1
C C1 0.7117(2) -0.1670(3) 0.24911(16) 0.0537(8) Uani d . 1 1
C C2 0.6618(2) -0.2939(3) 0.22745(15) 0.0545(8) Uani d . 1 1
H H2A 0.6926 -0.3787 0.2379 0.065 Uiso calc R 1 1
C C3 0.5727(2) -0.2965(3) 0.19283(15) 0.0513(8) Uani d . 1 1
C C4 0.5235(3) -0.4315(3) 0.1708(2) 0.0741(11) Uani d . 1 1
H H4A 0.5654 -0.5082 0.1847 0.111 Uiso calc R 1 1
H H4B 0.4973 -0.4319 0.1246 0.111 Uiso calc R 1 1
H H4C 0.4763 -0.4412 0.1889 0.111 Uiso calc R 1 1
C C5 0.5242(2) -0.1647(3) 0.17747(14) 0.0442(7) Uani d . 1 1
C C6 0.57263(19) -0.0413(3) 0.19839(14) 0.0427(7) Uani d . 1 1
C C7 0.5329(2) 0.0882(3) 0.18675(15) 0.0478(7) Uani d . 1 1
H H7A 0.5674 0.1687 0.2012 0.057 Uiso calc R 1 1
C C8 0.4408(2) 0.0971(3) 0.15309(15) 0.0514(8) Uani d . 1 1
C C9 0.3895(2) -0.0240(3) 0.13091(15) 0.0527(8) Uani d . 1 1
H H9A 0.3274 -0.0181 0.1083 0.063 Uiso calc R 1 1
C C10 0.4319(2) -0.1512(3) 0.14297(15) 0.0528(8) Uani d . 1 1
H H10A 0.3978 -0.2316 0.1275 0.063 Uiso calc R 1 1
C C11 0.3099(2) 0.2471(3) 0.11206(17) 0.0602(9) Uani d . 1 1
H H11A 0.2765 0.1966 0.1348 0.072 Uiso calc R 1 1
H H11B 0.2915 0.2118 0.0683 0.072 Uiso calc R 1 1
C C12 0.2914(2) 0.4009(3) 0.11200(19) 0.0612(9) Uani d . 1 1
H H12A 0.3306 0.4497 0.0932 0.073 Uiso calc R 1 1
H H12B 0.3073 0.4324 0.1563 0.073 Uiso calc R 1 1
C C13 0.1935(2) 0.4414(3) 0.07516(16) 0.0557(8) Uani d . 1 1
H H13A 0.1779 0.4142 0.0303 0.067 Uiso calc R 1 1
H H13B 0.1537 0.3911 0.0928 0.067 Uiso calc R 1 1
C C14 0.1785(2) 0.5971(3) 0.07899(17) 0.0584(9) Uani d . 1 1
H H14A 0.1936 0.6231 0.1239 0.070 Uiso calc R 1 1
H H14B 0.2199 0.6466 0.0625 0.070 Uiso calc R 1 1
C C15 0.0828(2) 0.6447(3) 0.04209(17) 0.0579(8) Uani d . 1 1
H H15A 0.0713 0.6332 -0.0036 0.069 Uiso calc R 1 1
H H15B 0.0407 0.5844 0.0533 0.069 Uiso calc R 1 1
C C16 0.0638(2) 0.7941(4) 0.05454(19) 0.0674(10) Uani d . 1 1
H H16A 0.0790 0.8079 0.1005 0.081 Uiso calc R 1 1
H H16B -0.0006 0.8128 0.0339 0.081 Uiso calc R 1 1
O O1 0.79161(16) -0.1577(2) 0.27985(13) 0.0766(8) Uani d . 1 1
O O2 0.66442(13) -0.0436(2) 0.23286(10) 0.0503(5) Uani d . 1 1
O O3 0.40587(14) 0.2292(2) 0.14399(12) 0.0649(6) Uani d . 1 1

loop_
_atom_site_aniso_label
_atom_site_aniso_U_11
_atom_site_aniso_U_22
_atom_site_aniso_U_33
_atom_site_aniso_U_12
_atom_site_aniso_U_13
_atom_site_aniso_U_23
Br1 0.0703(3) 0.0743(3) 0.1032(4) 0.0001(2) 0.0092(2) 0.0270(2)
C1 0.0448(19) 0.053(2) 0.059(2) 0.0053(15) 0.0121(16) 0.0118(16)
C2 0.047(2) 0.0450(18) 0.063(2) 0.0062(15) 0.0084(16) 0.0043(15)
C3 0.050(2) 0.0476(18) 0.0523(19) 0.0003(14) 0.0122(15) -0.0034(15)
C4 0.061(2) 0.055(2) 0.088(3) 0.0001(17) 0.003(2) -0.0139(19)
C5 0.0413(17) 0.0469(17) 0.0416(16) 0.0011(13) 0.0107(14) -0.0022(13)
C6 0.0331(16) 0.0509(18) 0.0416(17) 0.0017(13) 0.0097(13) 0.0029(13)
C7 0.0411(17) 0.0485(18) 0.0521(19) -0.0018(14) 0.0141(14) 0.0044(14)
C8 0.0445(18) 0.056(2) 0.0533(19) 0.0111(15) 0.0160(15) 0.0096(15)
C9 0.0376(17) 0.059(2) 0.0545(19) 0.0040(15) 0.0065(15) -0.0024(16)
C10 0.0442(18) 0.0516(19) 0.057(2) -0.0047(14) 0.0096(15) -0.0085(15)
C11 0.0435(19) 0.064(2) 0.070(2) 0.0135(16) 0.0152(16) 0.0051(18)
C12 0.048(2) 0.057(2) 0.077(2) 0.0098(15) 0.0192(18) 0.0057(17)
C13 0.0495(19) 0.057(2) 0.058(2) 0.0099(15) 0.0151(16) 0.0016(16)
C14 0.0501(19) 0.055(2) 0.065(2) 0.0062(15) 0.0135(17) 0.0026(16)
C15 0.052(2) 0.056(2) 0.063(2) 0.0062(16) 0.0154(17) 0.0027(16)
C16 0.057(2) 0.065(2) 0.080(3) 0.0135(17) 0.0220(19) 0.0094(19)
O1 0.0404(14) 0.0630(16) 0.104(2) 0.0007(11) -0.0028(14) 0.0119(14)
O2 0.0358(12) 0.0467(12) 0.0610(14) -0.0013(9) 0.0070(10) 0.0049(10)
O3 0.0437(13) 0.0537(13) 0.0888(17) 0.0102(10) 0.0120(12) 0.0073(12)

loop_
_atom_type_symbol
_atom_type_description
_atom_type_scat_dispersion_real
_atom_type_scat_dispersion_imag
_atom_type_scat_source
C C 0.0033 0.0016 'International Tables Vol C Tables 4.2.6.8 and 6.1.1.4'
H H 0.0000 0.0000 'International Tables Vol C Tables 4.2.6.8 and 6.1.1.4'
O O 0.0106 0.0060 'International Tables Vol C Tables 4.2.6.8 and 6.1.1.4'
Br Br -0.2901 2.4595 'International Tables Vol C Tables 4.2.6.8 and 6.1.1.4'

loop_
_geom_angle_atom_site_label_1
_geom_angle_atom_site_label_2
_geom_angle_atom_site_label_3
_geom_angle
O1 C1 O2 116.6(3)
O1 C1 C2 126.4(3)
O2 C1 C2 117.0(3)
C3 C2 C1 123.2(3)
C3 C2 H2A 118.4
C1 C2 H2A 118.4
C2 C3 C5 118.5(3)
C2 C3 C4 121.4(3)
C5 C3 C4 120.1(3)
C3 C4 H4A 109.5
C3 C4 H4B 109.5
H4A C4 H4B 109.5
C3 C4 H4C 109.5
H4A C4 H4C 109.5
H4B C4 H4C 109.5
C6 C5 C10 116.7(3)
C6 C5 C3 118.4(3)
C10 C5 C3 124.9(3)
O2 C6 C7 116.1(3)
O2 C6 C5 121.1(3)
C7 C6 C5 122.8(3)
C8 C7 C6 118.7(3)
C8 C7 H7A 120.6
C6 C7 H7A 120.6
O3 C8 C7 115.5(3)
O3 C8 C9 124.1(3)
C7 C8 C9 120.5(3)
C10 C9 C8 118.9(3)
C10 C9 H9A 120.5
C8 C9 H9A 120.5
C9 C10 C5 122.3(3)
C9 C10 H10A 118.8
C5 C10 H10A 118.8
O3 C11 C12 106.6(3)
O3 C11 H11A 110.4
C12 C11 H11A 110.4
O3 C11 H11B 110.4
C12 C11 H11B 110.4
H11A C11 H11B 108.6
C11 C12 C13 114.1(3)
C11 C12 H12A 108.7
C13 C12 H12A 108.7
C11 C12 H12B 108.7
C13 C12 H12B 108.7
H12A C12 H12B 107.6
C14 C13 C12 111.6(3)
C14 C13 H13A 109.3
C12 C13 H13A 109.3
C14 C13 H13B 109.3
C12 C13 H13B 109.3
H13A C13 H13B 108.0
C15 C14 C13 114.2(3)
C15 C14 H14A 108.7
C13 C14 H14A 108.7
C15 C14 H14B 108.7
C13 C14 H14B 108.7
H14A C14 H14B 107.6
C16 C15 C14 114.2(3)
C16 C15 H15A 108.7
C14 C15 H15A 108.7
C16 C15 H15B 108.7
C14 C15 H15B 108.7
H15A C15 H15B 107.6
C15 C16 Br1 112.3(2)
C15 C16 H16A 109.2
Br1 C16 H16A 109.2
C15 C16 H16B 109.2
Br1 C16 H16B 109.2
H16A C16 H16B 107.9
C1 O2 C6 121.8(2)
C8 O3 C11 118.9(3)

loop_
_geom_bond_atom_site_label_1
_geom_bond_atom_site_label_2
_geom_bond_distance
Br1 C16 1.949(4)
C1 O1 1.205(4)
C1 O2 1.371(4)
C1 C2 1.431(4)
C2 C3 1.341(4)
C2 H2A 0.9300
C3 C5 1.448(4)
C3 C4 1.494(4)
C4 H4A 0.9600
C4 H4B 0.9600
C4 H4C 0.9600
C5 C6 1.391(4)
C5 C10 1.390(4)
C6 O2 1.377(3)
C6 C7 1.367(4)
C7 C8 1.380(4)
C7 H7A 0.9300
C8 O3 1.362(4)
C8 C9 1.397(4)
C9 C10 1.365(4)
C9 H9A 0.9300
C10 H10A 0.9300
C11 O3 1.435(4)
C11 C12 1.496(4)
C11 H11A 0.9700
C11 H11B 0.9700
C12 C13 1.520(4)
C12 H12A 0.9700
C12 H12B 0.9700
C13 C14 1.511(4)
C13 H13A 0.9700
C13 H13B 0.9700
C14 C15 1.510(4)
C14 H14A 0.9700
C14 H14B 0.9700
C15 C16 1.501(5)
C15 H15A 0.9700
C15 H15B 0.9700
C16 H16A 0.9700
C16 H16B 0.9700

loop_
_geom_torsion_atom_site_label_1
_geom_torsion_atom_site_label_2
_geom_torsion_atom_site_label_3
_geom_torsion_atom_site_label_4
_geom_torsion
O1 C1 C2 C3 -179.4(3)
O2 C1 C2 C3 -0.1(5)
C1 C2 C3 C5 -1.1(5)
C1 C2 C3 C4 179.5(3)
C2 C3 C5 C6 1.1(4)
C4 C3 C5 C6 -179.5(3)
C2 C3 C5 C10 -179.0(3)
C4 C3 C5 C10 0.5(5)
C10 C5 C6 O2 -179.9(3)
C3 C5 C6 O2 0.0(4)
C10 C5 C6 C7 0.5(4)
C3 C5 C6 C7 -179.5(3)
O2 C6 C7 C8 -179.2(3)
C5 C6 C7 C8 0.3(5)
C6 C7 C8 O3 179.3(3)
C6 C7 C8 C9 -0.6(5)
O3 C8 C9 C10 -179.9(3)
C7 C8 C9 C10 -0.1(5)
C8 C9 C10 C5 1.1(5)
C6 C5 C10 C9 -1.3(5)
C3 C5 C10 C9 178.8(3)
O3 C11 C12 C13 175.4(3)
C11 C12 C13 C14 177.9(3)
C12 C13 C14 C15 178.8(3)
C13 C14 C15 C16 170.5(3)
C14 C15 C16 Br1 66.5(4)
O1 C1 O2 C6 -179.3(3)
C2 C1 O2 C6 1.3(4)
C7 C6 O2 C1 178.3(3)
C5 C6 O2 C1 -1.3(4)
C7 C8 O3 C11 -177.1(3)
C9 C8 O3 C11 2.7(5)
C12 C11 O3 C8 177.3(3)

loop_
_cod_related_entry_id
_cod_related_entry_database
_cod_related_entry_code
1 ChemSpider 21434637
